data_7222852
loop_
_publ_author_name
'Janzon, K.H.'
'Schaefer, H.'
'Weiss, A.'

_publ_section_title
;
 Die Kristallstruktur der Phase Ba5 Si3
;
_journal_name_full
;
Zeitschrift fuer Naturforschung, Teil B. Anorganische Chemie, Organische 
Chemie (2,1947-32,1977)
;
_journal_page_first 287
_journal_page_last 287
_journal_volume 21
_journal_year 1966
_chemical_formula_sum 'Ba5 Si3'
_space_group_IT_number 130
_symmetry_space_group_name_Hall 'P 4ab 2n -1ab'
_symmetry_space_group_name_H-M 'P 4/n c c :1'
_cell_angle_alpha 90
_cell_angle_beta 90
_cell_angle_gamma 90
_cell_formula_units_Z 4
_cell_length_a 8.436
_cell_length_b 8.436
_cell_length_c 16.535
_cell_volume 1176.731
_citation_journal_id_ASTM ZENBAX
_cod_data_source_file Janzon_ZENBAX_1966_137.cif
_cod_data_source_block Ba5Si3
_cod_original_sg_symbol_Hall '-P 4a 2ac (x-1/4,y+1/4,z)'
_cod_database_code 7222852

loop_
_symmetry_equiv_pos_as_xyz
x,y,z
-y+1/2,x+1/2,z
-x,-y,z
y+1/2,-x+1/2,z
x+1/2,-y+1/2,-z+1/2
y,x,-z+1/2
-x+1/2,y+1/2,-z+1/2
-y,-x,-z+1/2
-x+1/2,-y+1/2,-z
y,-x,-z
x+1/2,y+1/2,-z
-y,x,-z
-x,y,z-1/2
-y+1/2,-x+1/2,z-1/2
x,-y,z-1/2
y+1/2,x+1/2,z-1/2

loop_
_atom_site_label
_atom_site_type_symbol
_atom_site_fract_x
_atom_site_fract_y
_atom_site_fract_z
_atom_site_occupancy
_atom_site_U_iso_or_equiv
Si1 Si 0 0.5 0 1 0.0
Ba1 Ba 0 0.5 0.265 1 0.0
Ba2 Ba 0.172 0.178 0.104 1 0.0
Si2 Si 0.385 0.385 0.25 1 0.0
